data_4078796
loop_
_publ_author_name
'Khusnutdinova, Julia R.'
'Qu, Fengrui'
'Zhang, Ying'
'Rath, Nigam P.'
'Mirica, Liviu M.'

_publ_section_title
;
 Formation of the Palladium(IV) Complex [(Me3tacn)PdIVMe3]+through Aerobic
 Oxidation of (Me3tacn)PdIIMe2(Me3tacn
 =N,N&#x2032;,N&#x2033;-Trimethyl-1,4,7-triazacyclononane)
;
_journal_issue 13
_journal_name_full Organometallics
_journal_page_first 4627
_journal_paper_doi 10.1021/om300426r
_journal_volume 31
_journal_year 2012
_chemical_formula_moiety 'C12 H30 N3 Pd, I'
_chemical_formula_sum 'C12 H30 I N3 Pd'
_chemical_formula_weight 449.69
_space_group_IT_number 14
_symmetry_cell_setting monoclinic
_symmetry_space_group_name_Hall '-P 2yn'
_symmetry_space_group_name_H-M 'P 1 21/n 1'
_atom_sites_solution_hydrogens geom
_atom_sites_solution_primary direct
_atom_sites_solution_secondary difmap
_audit_creation_method SHELXL-97
_cell_angle_alpha 90.00
_cell_angle_beta 91.138(3)
_cell_angle_gamma 90.00
_cell_formula_units_Z 4
_cell_length_a 9.0285(6)
_cell_length_b 13.3794(9)
_cell_length_c 13.7845(10)
_cell_measurement_reflns_used 9964
_cell_measurement_temperature 100(2)
_cell_measurement_theta_max 36.49
_cell_measurement_theta_min 2.96
_cell_volume 1664.8(2)
_computing_cell_refinement 'Bruker SAINT'
_computing_data_collection 'Bruker APEX2'
_computing_data_reduction 'Bruker SAINT'
_computing_molecular_graphics 'Bruker SHELXTL'
_computing_publication_material 'Bruker SHELXTL'
_computing_structure_refinement 'SHELXL-97 (Sheldrick, 2008)'
_computing_structure_solution 'SHELXS-97 (Sheldrick, 2008)'
_diffrn_ambient_temperature 100(2)
_diffrn_measured_fraction_theta_full 0.992
_diffrn_measured_fraction_theta_max 0.992
_diffrn_measurement_device_type 'Bruker APEX-II CCD'
_diffrn_measurement_method '\f and \w scans'
_diffrn_radiation_monochromator graphite
_diffrn_radiation_source 'fine-focus sealed tube'
_diffrn_radiation_type MoK\a
_diffrn_radiation_wavelength 0.71073
_diffrn_reflns_av_R_equivalents 0.0324
_diffrn_reflns_av_sigmaI/netI 0.0264
_diffrn_reflns_limit_h_max 15
_diffrn_reflns_limit_h_min -15
_diffrn_reflns_limit_k_max 22
_diffrn_reflns_limit_k_min -22
_diffrn_reflns_limit_l_max 20
_diffrn_reflns_limit_l_min -23
_diffrn_reflns_number 59255
_diffrn_reflns_theta_full 37.38
_diffrn_reflns_theta_max 37.38
_diffrn_reflns_theta_min 2.12
_exptl_absorpt_coefficient_mu 2.957
_exptl_absorpt_correction_T_max 0.7070
_exptl_absorpt_correction_T_min 0.4532
_exptl_absorpt_correction_type multi-scan
_exptl_absorpt_process_details 'sadabs v2008/1'
_exptl_crystal_colour brown
_exptl_crystal_density_diffrn 1.794
_exptl_crystal_density_meas ?
_exptl_crystal_density_method 'not measured'
_exptl_crystal_description rod
_exptl_crystal_F_000 888
_exptl_crystal_size_max 0.32
_exptl_crystal_size_mid 0.16
_exptl_crystal_size_min 0.13
_refine_diff_density_max 1.287
_refine_diff_density_min -0.650
_refine_diff_density_rms 0.116
_refine_ls_extinction_method none
_refine_ls_goodness_of_fit_ref 1.013
_refine_ls_hydrogen_treatment constr
_refine_ls_matrix_type full
_refine_ls_number_parameters 160
_refine_ls_number_reflns 8638
_refine_ls_number_restraints 0
_refine_ls_restrained_S_all 1.013
_refine_ls_R_factor_all 0.0341
_refine_ls_R_factor_gt 0.0225
_refine_ls_shift/su_max 0.006
_refine_ls_shift/su_mean 0.000
_refine_ls_structure_factor_coef Fsqd
_refine_ls_weighting_details 'calc w=1/[\s^2^(Fo^2^)+(0.0196P)^2^+0.8015P] where P=(Fo^2^+2Fc^2^)/3'
_refine_ls_weighting_scheme calc
_refine_ls_wR_factor_gt 0.0448
_refine_ls_wR_factor_ref 0.0488
_reflns_number_gt 7136
_reflns_number_total 8638
_reflns_threshold_expression >2sigma(I)
_cod_data_source_file om300426r_si_002.cif
_cod_data_source_block l8911
_cod_depositor_comments
;
The following automatic conversions were performed:

'_symmetry_cell_setting' value 'Monoclinic' changed to 'monoclinic'
according to /home/saulius/struct/CIF-dictionaries/cif_core.dic
dictionary named 'cif_core.dic' version 2.4.2 from 2011-04-26.

Automatic conversion script
Id: cif_fix_values 1891 2012-01-12 08:04:46Z andrius 

The following automatic conversions were performed:

'_exptl_crystal_density_meas' value 'no' was changed to '?' - the
value is perceived as not measured.

Automatic conversion script
Id: cif_fix_values 3008 2015-01-20 13:52:24Z robertas 

The following automatic conversions were performed:

data name '_iucr_refine_instruction_details' was replaced with
'_iucr_refine_instructions_details' as specified in the replacement
file 'data/replacement-values/replacement_tags.lst'.

Automatic conversion script
Id: cif_correct_tags 9268 2022-04-12 08:56:07Z antanas 
;
_cod_original_sg_symbol_H-M P2(1)/n
_cod_database_code 4078796

loop_
_symmetry_equiv_pos_as_xyz
'x, y, z'
'-x+1/2, y+1/2, -z+1/2'
'-x, -y, -z'
'x-1/2, -y-1/2, z-1/2'

loop_
_atom_site_label
_atom_site_type_symbol
_atom_site_fract_x
_atom_site_fract_y
_atom_site_fract_z
_atom_site_U_iso_or_equiv
_atom_site_adp_type
_atom_site_occupancy
_atom_site_symmetry_multiplicity
_atom_site_calc_flag
_atom_site_refinement_flags
Pd1 Pd 0.731050(10) 0.192547(7) 0.401701(7) 0.01166(2) Uani 1 1 d .
I1 I 0.754454(10) 0.538735(7) 0.701569(7) 0.02092(3) Uani 1 1 d .
N1 N 0.87877(12) 0.22154(9) 0.52908(8) 0.01487(19) Uani 1 1 d .
N2 N 0.77867(12) 0.35317(8) 0.37703(8) 0.01347(19) Uani 1 1 d .
N3 N 0.56568(12) 0.25949(8) 0.49941(9) 0.01483(19) Uani 1 1 d .
C1 C 0.68291(17) 0.04802(10) 0.43537(12) 0.0208(3) Uani 1 1 d .
H1A H 0.5914 0.0279 0.4013 0.031 Uiso 1 1 calc R
H1B H 0.6698 0.0420 0.5055 0.031 Uiso 1 1 calc R
H1C H 0.7644 0.0047 0.4155 0.031 Uiso 1 1 calc R
C2 C 0.59164(18) 0.17674(12) 0.28461(11) 0.0235(3) Uani 1 1 d .
H2A H 0.6485 0.1565 0.2281 0.035 Uiso 1 1 calc R
H2B H 0.5421 0.2405 0.2710 0.035 Uiso 1 1 calc R
H2C H 0.5173 0.1256 0.2984 0.035 Uiso 1 1 calc R
C3 C 0.89138(18) 0.13683(12) 0.31480(11) 0.0239(3) Uani 1 1 d .
H3A H 0.9856 0.1337 0.3513 0.036 Uiso 1 1 calc R
H3B H 0.9023 0.1805 0.2583 0.036 Uiso 1 1 calc R
H3C H 0.8634 0.0696 0.2931 0.036 Uiso 1 1 calc R
C4 C 0.97760(14) 0.30203(11) 0.49465(11) 0.0179(2) Uani 1 1 d .
H4A H 1.0448 0.2745 0.4455 0.021 Uiso 1 1 calc R
H4B H 1.0392 0.3268 0.5498 0.021 Uiso 1 1 calc R
C5 C 0.89101(15) 0.38836(10) 0.45080(10) 0.0166(2) Uani 1 1 d .
H5A H 0.8401 0.4249 0.5029 0.020 Uiso 1 1 calc R
H5B H 0.9603 0.4352 0.4197 0.020 Uiso 1 1 calc R
C6 C 0.63416(15) 0.40215(10) 0.39184(10) 0.0164(2) Uani 1 1 d .
H6A H 0.5660 0.3849 0.3372 0.020 Uiso 1 1 calc R
H6B H 0.6479 0.4756 0.3919 0.020 Uiso 1 1 calc R
C7 C 0.56511(15) 0.37071(10) 0.48639(10) 0.0170(2) Uani 1 1 d .
H7A H 0.6205 0.4020 0.5412 0.020 Uiso 1 1 calc R
H7B H 0.4617 0.3953 0.4877 0.020 Uiso 1 1 calc R
C8 C 0.62423(15) 0.23207(11) 0.59756(10) 0.0177(2) Uani 1 1 d .
H8A H 0.6104 0.1594 0.6077 0.021 Uiso 1 1 calc R
H8B H 0.5665 0.2677 0.6471 0.021 Uiso 1 1 calc R
C9 C 0.78668(16) 0.25742(11) 0.61142(10) 0.0173(2) Uani 1 1 d .
H9A H 0.7975 0.3308 0.6176 0.021 Uiso 1 1 calc R
H9B H 0.8240 0.2268 0.6725 0.021 Uiso 1 1 calc R
C10 C 0.96981(17) 0.13527(12) 0.56084(12) 0.0228(3) Uani 1 1 d .
H10A H 1.0222 0.1080 0.5052 0.034 Uiso 1 1 calc R
H10B H 0.9056 0.0836 0.5878 0.034 Uiso 1 1 calc R
H10C H 1.0419 0.1570 0.6106 0.034 Uiso 1 1 calc R
C11 C 0.82987(16) 0.37809(11) 0.27888(10) 0.0197(3) Uani 1 1 d .
H11A H 0.7607 0.3503 0.2303 0.029 Uiso 1 1 calc R
H11B H 0.9286 0.3496 0.2697 0.029 Uiso 1 1 calc R
H11C H 0.8343 0.4509 0.2715 0.029 Uiso 1 1 calc R
C12 C 0.41344(16) 0.22080(12) 0.48755(13) 0.0236(3) Uani 1 1 d .
H12A H 0.4153 0.1476 0.4887 0.035 Uiso 1 1 calc R
H12B H 0.3711 0.2437 0.4254 0.035 Uiso 1 1 calc R
H12C H 0.3527 0.2454 0.5407 0.035 Uiso 1 1 calc R

loop_
_atom_site_aniso_label
_atom_site_aniso_U_11
_atom_site_aniso_U_22
_atom_site_aniso_U_33
_atom_site_aniso_U_23
_atom_site_aniso_U_13
_atom_site_aniso_U_12
Pd1 0.01284(4) 0.01098(4) 0.01116(4) -0.00052(3) 0.00031(3) -0.00004(3)
I1 0.01536(4) 0.02300(5) 0.02434(5) -0.00992(3) -0.00074(3) 0.00060(3)
N1 0.0141(5) 0.0163(5) 0.0141(5) 0.0000(4) -0.0008(4) 0.0024(4)
N2 0.0133(4) 0.0141(5) 0.0130(5) 0.0009(4) 0.0003(3) -0.0010(3)
N3 0.0132(4) 0.0143(5) 0.0171(5) 0.0030(4) 0.0024(4) 0.0010(3)
C1 0.0266(7) 0.0123(6) 0.0237(7) 0.0011(5) 0.0006(5) -0.0023(5)
C2 0.0274(7) 0.0243(7) 0.0184(7) -0.0014(5) -0.0080(5) -0.0037(5)
C3 0.0264(7) 0.0244(7) 0.0212(7) -0.0057(6) 0.0084(5) 0.0029(5)
C4 0.0134(5) 0.0219(6) 0.0182(6) -0.0006(5) -0.0019(4) -0.0016(4)
C5 0.0167(5) 0.0162(6) 0.0168(6) -0.0009(5) -0.0006(4) -0.0043(4)
C6 0.0163(5) 0.0129(5) 0.0199(6) 0.0022(4) 0.0005(4) 0.0025(4)
C7 0.0167(5) 0.0143(6) 0.0202(6) 0.0002(5) 0.0036(4) 0.0037(4)
C8 0.0197(6) 0.0195(6) 0.0141(6) 0.0027(5) 0.0055(4) 0.0031(5)
C9 0.0230(6) 0.0179(6) 0.0112(6) -0.0009(4) 0.0008(4) 0.0021(5)
C10 0.0215(6) 0.0221(7) 0.0245(7) 0.0020(5) -0.0040(5) 0.0088(5)
C11 0.0220(6) 0.0227(7) 0.0143(6) 0.0036(5) 0.0014(5) -0.0047(5)
C12 0.0134(6) 0.0246(7) 0.0330(8) 0.0053(6) 0.0032(5) -0.0016(5)

loop_
_atom_type_symbol
_atom_type_description
_atom_type_scat_dispersion_real
_atom_type_scat_dispersion_imag
_atom_type_scat_source
C C 0.0033 0.0016 'International Tables Vol C Tables 4.2.6.8 and 6.1.1.4'
H H 0.0000 0.0000 'International Tables Vol C Tables 4.2.6.8 and 6.1.1.4'
N N 0.0061 0.0033 'International Tables Vol C Tables 4.2.6.8 and 6.1.1.4'
Pd Pd -0.9988 1.0072 'International Tables Vol C Tables 4.2.6.8 and 6.1.1.4'
I I -0.4742 1.8119 'International Tables Vol C Tables 4.2.6.8 and 6.1.1.4'

loop_
_geom_angle_atom_site_label_1
_geom_angle_atom_site_label_2
_geom_angle_atom_site_label_3
_geom_angle
C1 Pd1 C2 87.18(6)
C1 Pd1 C3 86.79(6)
C2 Pd1 C3 86.06(7)
C1 Pd1 N1 96.50(5)
C2 Pd1 N1 175.82(5)
C3 Pd1 N1 96.10(6)
C1 Pd1 N2 175.42(5)
C2 Pd1 N2 95.60(5)
C3 Pd1 N2 97.02(5)
N1 Pd1 N2 80.60(4)
C1 Pd1 N3 95.49(5)
C2 Pd1 N3 96.33(6)
C3 Pd1 N3 176.77(6)
N1 Pd1 N3 81.38(4)
N2 Pd1 N3 80.61(4)
C10 N1 C4 109.11(11)
C10 N1 C9 109.83(11)
C4 N1 C9 110.87(11)
C10 N1 Pd1 114.83(9)
C4 N1 Pd1 103.29(8)
C9 N1 Pd1 108.76(8)
C11 N2 C6 108.65(11)
C11 N2 C5 109.33(10)
C6 N2 C5 110.77(11)
C11 N2 Pd1 115.10(9)
C6 N2 Pd1 103.53(8)
C5 N2 Pd1 109.33(8)
C12 N3 C8 109.12(11)
C12 N3 C7 109.52(10)
C8 N3 C7 110.72(11)
C12 N3 Pd1 115.33(9)
C8 N3 Pd1 102.77(8)
C7 N3 Pd1 109.19(8)
Pd1 C1 H1A 109.5
Pd1 C1 H1B 109.5
H1A C1 H1B 109.5
Pd1 C1 H1C 109.5
H1A C1 H1C 109.5
H1B C1 H1C 109.5
Pd1 C2 H2A 109.5
Pd1 C2 H2B 109.5
H2A C2 H2B 109.5
Pd1 C2 H2C 109.5
H2A C2 H2C 109.5
H2B C2 H2C 109.5
Pd1 C3 H3A 109.5
Pd1 C3 H3B 109.5
H3A C3 H3B 109.5
Pd1 C3 H3C 109.5
H3A C3 H3C 109.5
H3B C3 H3C 109.5
N1 C4 C5 111.89(11)
N1 C4 H4A 109.2
C5 C4 H4A 109.2
N1 C4 H4B 109.2
C5 C4 H4B 109.2
H4A C4 H4B 107.9
N2 C5 C4 111.63(11)
N2 C5 H5A 109.3
C4 C5 H5A 109.3
N2 C5 H5B 109.3
C4 C5 H5B 109.3
H5A C5 H5B 108.0
N2 C6 C7 112.03(11)
N2 C6 H6A 109.2
C7 C6 H6A 109.2
N2 C6 H6B 109.2
C7 C6 H6B 109.2
H6A C6 H6B 107.9
N3 C7 C6 112.22(11)
N3 C7 H7A 109.2
C6 C7 H7A 109.2
N3 C7 H7B 109.2
C6 C7 H7B 109.2
H7A C7 H7B 107.9
N3 C8 C9 112.66(11)
N3 C8 H8A 109.1
C9 C8 H8A 109.1
N3 C8 H8B 109.1
C9 C8 H8B 109.1
H8A C8 H8B 107.8
N1 C9 C8 112.53(11)
N1 C9 H9A 109.1
C8 C9 H9A 109.1
N1 C9 H9B 109.1
C8 C9 H9B 109.1
H9A C9 H9B 107.8
N1 C10 H10A 109.5
N1 C10 H10B 109.5
H10A C10 H10B 109.5
N1 C10 H10C 109.5
H10A C10 H10C 109.5
H10B C10 H10C 109.5
N2 C11 H11A 109.5
N2 C11 H11B 109.5
H11A C11 H11B 109.5
N2 C11 H11C 109.5
H11A C11 H11C 109.5
H11B C11 H11C 109.5
N3 C12 H12A 109.5
N3 C12 H12B 109.5
H12A C12 H12B 109.5
N3 C12 H12C 109.5
H12A C12 H12C 109.5
H12B C12 H12C 109.5

loop_
_geom_bond_atom_site_label_1
_geom_bond_atom_site_label_2
_geom_bond_distance
Pd1 C1 2.0375(14)
Pd1 C2 2.0380(14)
Pd1 C3 2.0384(14)
Pd1 N1 2.2180(11)
Pd1 N2 2.2192(11)
Pd1 N3 2.2193(11)
N1 C10 1.4782(18)
N1 C4 1.4826(18)
N1 C9 1.4991(17)
N2 C11 1.4766(18)
N2 C6 1.4778(17)
N2 C5 1.4978(17)
N3 C12 1.4748(18)
N3 C8 1.4886(18)
N3 C7 1.4989(17)
C1 H1A 0.9800
C1 H1B 0.9800
C1 H1C 0.9800
C2 H2A 0.9800
C2 H2B 0.9800
C2 H2C 0.9800
C3 H3A 0.9800
C3 H3B 0.9800
C3 H3C 0.9800
C4 C5 1.514(2)
C4 H4A 0.9900
C4 H4B 0.9900
C5 H5A 0.9900
C5 H5B 0.9900
C6 C7 1.515(2)
C6 H6A 0.9900
C6 H6B 0.9900
C7 H7A 0.9900
C7 H7B 0.9900
C8 C9 1.514(2)
C8 H8A 0.9900
C8 H8B 0.9900
C9 H9A 0.9900
C9 H9B 0.9900
C10 H10A 0.9800
C10 H10B 0.9800
C10 H10C 0.9800
C11 H11A 0.9800
C11 H11B 0.9800
C11 H11C 0.9800
C12 H12A 0.9800
C12 H12B 0.9800
C12 H12C 0.9800

loop_
_geom_torsion_atom_site_label_1
_geom_torsion_atom_site_label_2
_geom_torsion_atom_site_label_3
_geom_torsion_atom_site_label_4
_geom_torsion
C1 Pd1 N1 C10 35.27(11)
C3 Pd1 N1 C10 -52.18(11)
N2 Pd1 N1 C10 -148.31(10)
N3 Pd1 N1 C10 129.86(10)
C1 Pd1 N1 C4 153.95(9)
C3 Pd1 N1 C4 66.50(9)
N2 Pd1 N1 C4 -29.63(8)
N3 Pd1 N1 C4 -111.46(8)
C1 Pd1 N1 C9 -88.23(9)
C3 Pd1 N1 C9 -175.68(9)
N2 Pd1 N1 C9 88.19(9)
N3 Pd1 N1 C9 6.36(8)
C2 Pd1 N2 C11 -52.87(10)
C3 Pd1 N2 C11 33.83(10)
N1 Pd1 N2 C11 128.89(9)
N3 Pd1 N2 C11 -148.38(9)
C2 Pd1 N2 C6 65.55(9)
C3 Pd1 N2 C6 152.25(9)
N1 Pd1 N2 C6 -112.69(8)
N3 Pd1 N2 C6 -29.96(8)
C2 Pd1 N2 C5 -176.35(9)
C3 Pd1 N2 C5 -89.65(9)
N1 Pd1 N2 C5 5.41(8)
N3 Pd1 N2 C5 88.14(8)
C1 Pd1 N3 C12 -52.21(10)
C2 Pd1 N3 C12 35.55(10)
N1 Pd1 N3 C12 -147.98(10)
N2 Pd1 N3 C12 130.21(10)
C1 Pd1 N3 C8 66.40(9)
C2 Pd1 N3 C8 154.16(9)
N1 Pd1 N3 C8 -29.36(8)
N2 Pd1 N3 C8 -111.18(8)
C1 Pd1 N3 C7 -176.01(9)
C2 Pd1 N3 C7 -88.25(9)
N1 Pd1 N3 C7 88.22(9)
N2 Pd1 N3 C7 6.41(8)
C10 N1 C4 C5 173.77(12)
C9 N1 C4 C5 -65.14(14)
Pd1 N1 C4 C5 51.19(12)
C11 N2 C5 C4 -106.39(13)
C6 N2 C5 C4 133.91(12)
Pd1 N2 C5 C4 20.44(13)
N1 C4 C5 N2 -50.20(15)
C11 N2 C6 C7 173.35(11)
C5 N2 C6 C7 -66.54(14)
Pd1 N2 C6 C7 50.55(12)
C12 N3 C7 C6 -108.32(13)
C8 N3 C7 C6 131.31(12)
Pd1 N3 C7 C6 18.85(13)
N2 C6 C7 N3 -48.69(15)
C12 N3 C8 C9 172.76(12)
C7 N3 C8 C9 -66.62(14)
Pd1 N3 C8 C9 49.88(12)
C10 N1 C9 C8 -107.70(13)
C4 N1 C9 C8 131.65(12)
Pd1 N1 C9 C8 18.74(13)
N3 C8 C9 N1 -48.52(15)
